data_2212067
loop_
_publ_author_name
'Anna Kromm'
'William S. Sheldrick'

_publ_section_title
;
 Bis(1,4,7-triazacyclononane-\k^3^<i>N</i>)manganese(II)
 di-\m-diselenido-bis[selenidoarsenate(III)]
;
_journal_coeditor_code BT2249
_journal_issue 2
_journal_name_full 'Acta Crystallographica Section E'
_journal_page_first m581
_journal_page_last m583
_journal_paper_doi 10.1107/S1600536807002760
_journal_volume 63
_journal_year 2007
_chemical_formula_iupac '[Mn (C6 H15 N3)2] [As2 Se6]'
_chemical_formula_moiety 'C12 H30 Mn N6 2+, As2 Se6 2-'
_chemical_formula_sum 'C12 H30 As2 Mn N6 Se6'
_chemical_formula_weight 936.96
_chemical_name_systematic
;
Bis(1,4,7-triazacyclononane)manganese(II)
di-\m~2~-diselenido-bis[selenidoarsenate(III)]
;
_space_group_IT_number 14
_symmetry_cell_setting monoclinic
_symmetry_space_group_name_Hall '-P 2yn'
_symmetry_space_group_name_H-M 'P 1 21/n 1'
_atom_sites_solution_hydrogens geom
_atom_sites_solution_primary direct
_atom_sites_solution_secondary difmap
_audit_creation_method SHELXL-97
_cell_angle_alpha 90.00
_cell_angle_beta 96.54(2)
_cell_angle_gamma 90.00
_cell_formula_units_Z 2
_cell_length_a 9.222(3)
_cell_length_b 12.179(3)
_cell_length_c 11.249(4)
_cell_measurement_reflns_used 12
_cell_measurement_temperature 292(2)
_cell_measurement_theta_max 11.034
_cell_measurement_theta_min 3.993
_cell_volume 1255.2(7)
_computing_cell_refinement XSCANS
_computing_data_collection 'XSCANS (Siemens, 1996)'
_computing_data_reduction XSCANS
_computing_molecular_graphics 'XP in SHELXTL (Sheldrick, 1995)'
_computing_publication_material SHELXL97
_computing_structure_refinement 'SHELXL97 (Sheldrick, 1997)'
_computing_structure_solution 'SHELXS97 (Sheldrick, 1997)'
_diffrn_ambient_temperature 292(2)
_diffrn_measured_fraction_theta_full 0.996
_diffrn_measured_fraction_theta_max 0.996
_diffrn_measurement_device_type 'Siemens P4 4-circle-diffractometer'
_diffrn_measurement_method '\w scans'
_diffrn_radiation_monochromator graphite
_diffrn_radiation_source 'fine-focus sealed tube'
_diffrn_radiation_type MoK\a
_diffrn_radiation_wavelength 0.71073
_diffrn_reflns_av_R_equivalents 0.0465
_diffrn_reflns_av_sigmaI/netI 0.0475
_diffrn_reflns_limit_h_max 1
_diffrn_reflns_limit_h_min -10
_diffrn_reflns_limit_k_max 1
_diffrn_reflns_limit_k_min -14
_diffrn_reflns_limit_l_max 13
_diffrn_reflns_limit_l_min -13
_diffrn_reflns_number 2908
_diffrn_reflns_theta_full 25.00
_diffrn_reflns_theta_max 25.00
_diffrn_reflns_theta_min 2.47
_diffrn_standards_decay_% 3
_diffrn_standards_interval_count 100
_diffrn_standards_number 3
_exptl_absorpt_coefficient_mu 11.855
_exptl_absorpt_correction_T_max 0.120
_exptl_absorpt_correction_T_min 0.014
_exptl_absorpt_correction_type psi-scan
_exptl_absorpt_process_details
;
(XPREP in SHELXTL; Sheldrick, 1995)
;
_exptl_crystal_colour Orange
_exptl_crystal_density_diffrn 2.479
_exptl_crystal_density_method 'not measured'
_exptl_crystal_description Plate
_exptl_crystal_F_000 878
_exptl_crystal_size_max 0.45
_exptl_crystal_size_mid 0.25
_exptl_crystal_size_min 0.18
_refine_diff_density_max 1.225
_refine_diff_density_min -0.950
_refine_ls_extinction_method none
_refine_ls_goodness_of_fit_ref 1.037
_refine_ls_hydrogen_treatment constr
_refine_ls_matrix_type full
_refine_ls_number_parameters 124
_refine_ls_number_reflns 2200
_refine_ls_number_restraints 0
_refine_ls_restrained_S_all 1.037
_refine_ls_R_factor_all 0.0594
_refine_ls_R_factor_gt 0.0430
_refine_ls_shift/su_max 0.000
_refine_ls_shift/su_mean 0.000
_refine_ls_structure_factor_coef Fsqd
_refine_ls_weighting_details 'calc w=1/[\s^2^(Fo^2^)+(0.0685P)^2^] where P=(Fo^2^+2Fc^2^)/3'
_refine_ls_weighting_scheme calc
_refine_ls_wR_factor_gt 0.1013
_refine_ls_wR_factor_ref 0.1100
_reflns_number_gt 1729
_reflns_number_total 2200
_reflns_threshold_expression >2sigma(I)
_cod_data_source_file bt2249.cif
_cod_data_source_block I
_cod_original_cell_volume 1255.1(6)
_cod_original_sg_symbol_Hall -P2yn
_cod_original_sg_symbol_H-M 'P 21/n'
_cod_database_code 2212067
_cod_database_fobs_code 2212067

loop_
_symmetry_equiv_pos_as_xyz
'x, y, z'
'-x+1/2, y+1/2, -z+1/2'
'-x, -y, -z'
'x-1/2, -y-1/2, z-1/2'

loop_
_atom_site_type_symbol
_atom_site_label
_atom_site_fract_x
_atom_site_fract_y
_atom_site_fract_z
_atom_site_U_iso_or_equiv
_atom_site_adp_type
_atom_site_calc_flag
_atom_site_refinement_flags
_atom_site_occupancy
As As1 0.23138(8) 0.54926(6) 0.51912(6) 0.0334(2) Uani d . 1
Se Se1 0.34710(9) 0.70502(7) 0.59355(7) 0.0419(2) Uani d . 1
Se Se2 0.05351(8) 0.62794(6) 0.36531(6) 0.0328(2) Uani d . 1
Se Se3 -0.07925(8) 0.46613(6) 0.31944(6) 0.0338(2) Uani d . 1
Mn Mn1 0.0000 1.0000 0.5000 0.0258(3) Uani d S 1
N N1 0.2448(6) 1.0285(5) 0.5207(5) 0.0276(12) Uani d . 1
H H1 0.2854 0.9962 0.5896 0.033 Uiso calc R 1
C C2 0.2597(8) 1.1495(6) 0.5322(6) 0.0330(16) Uani d . 1
H H21 0.3615 1.1696 0.5327 0.040 Uiso calc R 1
H H22 0.2280 1.1727 0.6075 0.040 Uiso calc R 1
C C3 0.1694(8) 1.2083(6) 0.4296(6) 0.0359(17) Uani d . 1
H H31 0.1671 1.2862 0.4472 0.043 Uiso calc R 1
H H32 0.2156 1.1991 0.3570 0.043 Uiso calc R 1
N N4 0.0188(6) 1.1665(5) 0.4095(5) 0.0310(13) Uani d . 1
H H4 -0.0431 1.2153 0.4384 0.037 Uiso calc R 1
C C5 -0.0291(8) 1.1441(6) 0.2804(6) 0.0366(18) Uani d . 1
H H51 -0.0136 1.2092 0.2338 0.044 Uiso calc R 1
H H52 -0.1327 1.1276 0.2702 0.044 Uiso calc R 1
C C6 0.0538(8) 1.0490(6) 0.2348(6) 0.0330(16) Uani d . 1
H H61 0.0077 1.0277 0.1564 0.040 Uiso calc R 1
H H62 0.1526 1.0723 0.2261 0.040 Uiso calc R 1
N N7 0.0592(6) 0.9530(5) 0.3154(5) 0.0288(13) Uani d . 1
H H7 -0.0022 0.8997 0.2829 0.035 Uiso calc R 1
C C8 0.2098(8) 0.9085(6) 0.3409(6) 0.0345(17) Uani d . 1
H H81 0.2492 0.8963 0.2656 0.041 Uiso calc R 1
H H82 0.2051 0.8379 0.3802 0.041 Uiso calc R 1
C C9 0.3118(7) 0.9818(6) 0.4178(6) 0.0316(16) Uani d . 1
H H91 0.3980 0.9403 0.4478 0.038 Uiso calc R 1
H H92 0.3425 1.0414 0.3693 0.038 Uiso calc R 1

loop_
_atom_site_aniso_label
_atom_site_aniso_U_11
_atom_site_aniso_U_22
_atom_site_aniso_U_33
_atom_site_aniso_U_12
_atom_site_aniso_U_13
_atom_site_aniso_U_23
As1 0.0291(4) 0.0355(4) 0.0342(4) 0.0031(3) -0.0020(3) -0.0008(3)
Se1 0.0363(5) 0.0378(5) 0.0474(4) -0.0040(3) -0.0140(3) 0.0060(4)
Se2 0.0356(4) 0.0345(4) 0.0275(3) -0.0012(3) 0.0000(3) -0.0008(3)
Se3 0.0392(5) 0.0370(4) 0.0231(3) -0.0022(3) -0.0060(3) -0.0019(3)
Mn1 0.0233(8) 0.0322(8) 0.0218(7) -0.0030(6) 0.0018(6) 0.0016(6)
N1 0.022(3) 0.036(3) 0.023(3) 0.002(3) -0.006(2) 0.004(2)
C2 0.026(4) 0.037(4) 0.033(4) -0.008(3) -0.005(3) -0.014(3)
C3 0.045(5) 0.024(4) 0.038(4) -0.002(3) 0.000(4) 0.003(3)
N4 0.030(3) 0.032(3) 0.030(3) 0.004(3) 0.000(3) -0.001(3)
C5 0.029(4) 0.047(5) 0.030(3) 0.008(3) -0.008(3) 0.012(3)
C6 0.030(4) 0.046(5) 0.021(3) -0.003(3) -0.003(3) 0.000(3)
N7 0.026(3) 0.033(3) 0.027(3) -0.007(3) 0.003(2) 0.000(2)
C8 0.033(4) 0.037(4) 0.034(4) 0.000(3) 0.004(3) -0.005(3)
C9 0.025(4) 0.032(4) 0.038(4) 0.007(3) 0.006(3) -0.004(3)

loop_
_atom_type_symbol
_atom_type_description
_atom_type_scat_dispersion_real
_atom_type_scat_dispersion_imag
_atom_type_scat_source
C C 0.0033 0.0016 'International Tables Vol C Tables 4.2.6.8 and 6.1.1.4'
H H 0.0000 0.0000 'International Tables Vol C Tables 4.2.6.8 and 6.1.1.4'
N N 0.0061 0.0033 'International Tables Vol C Tables 4.2.6.8 and 6.1.1.4'
Mn Mn 0.3368 0.7283 'International Tables Vol C Tables 4.2.6.8 and 6.1.1.4'
As As 0.0499 2.0058 'International Tables Vol C Tables 4.2.6.8 and 6.1.1.4'
Se Se -0.0929 2.2259 'International Tables Vol C Tables 4.2.6.8 and 6.1.1.4'

loop_
_geom_angle_atom_site_label_1
_geom_angle_atom_site_label_2
_geom_angle_atom_site_label_3
_geom_angle_site_symmetry_1
_geom_angle_site_symmetry_3
_geom_angle
Se1 As1 Se3 . 3_566 94.33(4)
Se1 As1 Se2 . . 100.47(4)
Se3 As1 Se2 3_566 . 99.31(4)
Se3 Se2 As1 . . 96.77(4)
Se2 Se3 As1 . 3_566 103.42(4)
N1 Mn1 N1 3_576 . 180.0
N1 Mn1 N7 3_576 3_576 78.1(2)
N1 Mn1 N7 . 3_576 101.9(2)
N1 Mn1 N7 3_576 . 101.9(2)
N1 Mn1 N7 . . 78.1(2)
N7 Mn1 N7 3_576 . 180.0000(10)
N1 Mn1 N4 3_576 . 102.4(2)
N1 Mn1 N4 . . 77.6(2)
N7 Mn1 N4 3_576 . 102.8(2)
N7 Mn1 N4 . . 77.2(2)
N1 Mn1 N4 3_576 3_576 77.6(2)
N1 Mn1 N4 . 3_576 102.4(2)
N7 Mn1 N4 3_576 3_576 77.2(2)
N7 Mn1 N4 . 3_576 102.8(2)
N4 Mn1 N4 . 3_576 180.0000(10)
C2 N1 C9 . . 113.9(5)
C2 N1 Mn1 . . 104.0(4)
C9 N1 Mn1 . . 111.0(4)
C2 N1 H1 . . 109.3
C9 N1 H1 . . 109.3
Mn1 N1 H1 . . 109.3
N1 C2 C3 . . 111.4(6)
N1 C2 H21 . . 109.4
C3 C2 H21 . . 109.4
N1 C2 H22 . . 109.4
C3 C2 H22 . . 109.4
H21 C2 H22 . . 108.0
N4 C3 C2 . . 112.2(6)
N4 C3 H31 . . 109.2
C2 C3 H31 . . 109.2
N4 C3 H32 . . 109.2
C2 C3 H32 . . 109.2
H31 C3 H32 . . 107.9
C3 N4 C5 . . 112.5(5)
C3 N4 Mn1 . . 110.9(4)
C5 N4 Mn1 . . 104.0(4)
C3 N4 H4 . . 109.8
C5 N4 H4 . . 109.8
Mn1 N4 H4 . . 109.8
N4 C5 C6 . . 111.4(6)
N4 C5 H51 . . 109.3
C6 C5 H51 . . 109.3
N4 C5 H52 . . 109.3
C6 C5 H52 . . 109.3
H51 C5 H52 . . 108.0
N7 C6 C5 . . 112.4(5)
N7 C6 H61 . . 109.1
C5 C6 H61 . . 109.1
N7 C6 H62 . . 109.1
C5 C6 H62 . . 109.1
H61 C6 H62 . . 107.8
C6 N7 C8 . . 111.9(5)
C6 N7 Mn1 . . 111.4(4)
C8 N7 Mn1 . . 103.4(4)
C6 N7 H7 . . 110.0
C8 N7 H7 . . 110.0
Mn1 N7 H7 . . 110.0
N7 C8 C9 . . 113.9(6)
N7 C8 H81 . . 108.8
C9 C8 H81 . . 108.8
N7 C8 H82 . . 108.8
C9 C8 H82 . . 108.8
H81 C8 H82 . . 107.7
N1 C9 C8 . . 112.9(5)
N1 C9 H91 . . 109.0
C8 C9 H91 . . 109.0
N1 C9 H92 . . 109.0
C8 C9 H92 . . 109.0
H91 C9 H92 . . 107.8

loop_
_geom_bond_atom_site_label_1
_geom_bond_atom_site_label_2
_geom_bond_site_symmetry_2
_geom_bond_distance
As1 Se1 . 2.2879(12)
As1 Se3 3_566 2.4252(12)
As1 Se2 . 2.4404(12)
Se2 Se3 . 2.3461(11)
Se3 As1 3_566 2.4252(12)
Mn1 N1 3_576 2.269(6)
Mn1 N1 . 2.269(6)
Mn1 N7 3_576 2.280(5)
Mn1 N7 . 2.280(5)
Mn1 N4 . 2.284(6)
Mn1 N4 3_576 2.284(6)
N1 C2 . 1.484(9)
N1 C9 . 1.486(8)
N1 H1 . 0.9100
C2 C3 . 1.523(10)
C2 H21 . 0.9700
C2 H22 . 0.9700
C3 N4 . 1.472(9)
C3 H31 . 0.9700
C3 H32 . 0.9700
N4 C5 . 1.494(9)
N4 H4 . 0.9100
C5 C6 . 1.510(10)
C5 H51 . 0.9700
C5 H52 . 0.9700
C6 N7 . 1.477(9)
C6 H61 . 0.9700
C6 H62 . 0.9700
N7 C8 . 1.487(9)
N7 H7 . 0.9100
C8 C9 . 1.499(10)
C8 H81 . 0.9700
C8 H82 . 0.9700
C9 H91 . 0.9700
C9 H92 . 0.9700

loop_
_geom_hbond_atom_site_label_D
_geom_hbond_atom_site_label_H
_geom_hbond_atom_site_label_A
_geom_hbond_site_symmetry_A
_geom_hbond_distance_DH
_geom_hbond_distance_HA
_geom_hbond_distance_DA
_geom_hbond_angle_DHA
_geom_hbond_publ_flag
N4 H4 Se1 3_576 0.91 2.95 3.716(6) 142.9 y
N4 H4 Se2 3_576 0.91 2.93 3.677(6) 140.5 y
N7 H7 Se1 4_575 0.91 2.72 3.556(6) 152.4 y
N1 H1 Se3 4_676 0.91 2.78 3.562(6) 144.9 y

loop_
_geom_torsion_atom_site_label_1
_geom_torsion_atom_site_label_2
_geom_torsion_atom_site_label_3
_geom_torsion_atom_site_label_4
_geom_torsion_site_symmetry_1
_geom_torsion_site_symmetry_4
_geom_torsion
Se1 As1 Se2 Se3 . . -171.35(4)
Se3 As1 Se2 Se3 3_566 . -75.14(4)
As1 Se2 Se3 As1 . 3_566 78.71(5)
N7 Mn1 N1 C2 3_576 . -68.4(4)
N7 Mn1 N1 C2 . . 111.6(4)
N4 Mn1 N1 C2 3_576 . -147.7(4)
N4 Mn1 N1 C2 . . 32.3(4)
N7 Mn1 N1 C9 3_576 . 168.7(4)
N7 Mn1 N1 C9 . . -11.3(4)
N4 Mn1 N1 C9 3_576 . 89.4(4)
N4 Mn1 N1 C9 . . -90.6(4)
N1 Mn1 N7 C6 3_576 . 91.2(5)
N1 Mn1 N7 C6 . . -88.8(5)
N4 Mn1 N7 C6 3_576 . 171.0(4)
N4 Mn1 N7 C6 . . -9.0(4)
N1 Mn1 N7 C8 3_576 . -148.5(4)
N1 Mn1 N7 C8 . . 31.5(4)
N4 Mn1 N7 C8 3_576 . -68.7(4)
N4 Mn1 N7 C8 . . 111.3(4)
N1 Mn1 N4 C3 3_576 . 171.2(4)
N1 Mn1 N4 C3 . . -8.8(4)
N7 Mn1 N4 C3 3_576 . 90.8(4)
N7 Mn1 N4 C3 . . -89.2(4)
N1 Mn1 N4 C5 3_576 . -67.6(4)
N1 Mn1 N4 C5 . . 112.4(4)
N7 Mn1 N4 C5 3_576 . -148.0(4)
N7 Mn1 N4 C5 . . 32.0(4)
C5 N4 C3 C2 . . -132.9(6)
Mn1 N4 C3 C2 . . -16.8(7)
C8 N7 C6 C5 . . -131.6(6)
Mn1 N7 C6 C5 . . -16.5(7)
C3 N4 C5 C6 . . 67.6(8)
Mn1 N4 C5 C6 . . -52.5(6)
N7 C6 C5 N4 . . 47.9(8)
C6 N7 C8 C9 . . 69.8(7)
Mn1 N7 C8 C9 . . -50.2(6)
C2 N1 C9 C8 . . -129.0(7)
Mn1 N1 C9 C8 . . -12.0(7)
N7 C8 C9 N1 . . 43.8(8)
C9 N1 C2 C3 . . 68.2(7)
Mn1 N1 C2 C3 . . -52.8(6)
N4 C3 C2 N1 . . 48.5(8)
